data_2213221
loop_
_publ_author_name
'Ismail, Nur Liyana'
'Othman, Eliyanti'
'Yamin, Bohari M.'

_publ_section_title
;
 A new triclinic polymorph of
 4,5,6-trimethyl-1-phenyl-3,4-dihydropyrimidine-2(1<i>H</i>)-thione
;
_journal_coeditor_code CI2337
_journal_issue 5
_journal_name_full 'Acta Crystallographica Section E'
_journal_page_first o2442
_journal_page_last o2443
_journal_paper_doi 10.1107/S1600536807016844
_journal_volume 63
_journal_year 2007
_chemical_formula_iupac 'C13 H16 N2 S'
_chemical_formula_moiety 'C13 H16 N2 S'
_chemical_formula_sum 'C13 H16 N2 S'
_chemical_formula_weight 232.34
_chemical_name_systematic
;
4,5,6-trimethyl-1-phenyl-3,4-dihydropyrimidine-2(1H)-thione
;
_space_group_IT_number 2
_symmetry_cell_setting triclinic
_symmetry_space_group_name_Hall '-P 1'
_symmetry_space_group_name_H-M 'P -1'
_atom_sites_solution_hydrogens geom
_atom_sites_solution_primary direct
_atom_sites_solution_secondary difmap
_audit_creation_method SHELXL97
_cell_angle_alpha 108.598(4)
_cell_angle_beta 103.053(4)
_cell_angle_gamma 107.937(4)
_cell_formula_units_Z 2
_cell_length_a 8.486(2)
_cell_length_b 8.649(2)
_cell_length_c 10.336(3)
_cell_measurement_reflns_used 4053
_cell_measurement_temperature 298(2)
_cell_measurement_theta_max 26.5
_cell_measurement_theta_min 2.2
_cell_volume 638.3(3)
_computing_cell_refinement 'SAINT (Bruker, 2000)'
_computing_data_collection 'SMART (Bruker, 2000)'
_computing_data_reduction SAINT
_computing_molecular_graphics 'SHELXTL (Sheldrick, 1997b)'
_computing_publication_material
;
SHELXTL, PARST (Nardelli, 1995) and PLATON (Spek, 2003)
;
_computing_structure_refinement 'SHELXL97 (Sheldrick, 1997a)'
_computing_structure_solution 'SHELXS97 (Sheldrick, 1997a)'
_diffrn_ambient_temperature 298(2)
_diffrn_detector_area_resol_mean 83.66
_diffrn_measured_fraction_theta_full 0.99
_diffrn_measured_fraction_theta_max 0.99
_diffrn_measurement_device_type 'Bruker SMART APEX CCD area-detector'
_diffrn_measurement_method \w
_diffrn_radiation_monochromator graphite
_diffrn_radiation_source 'fine-focus sealed tube'
_diffrn_radiation_type MoK\a
_diffrn_radiation_wavelength 0.71073
_diffrn_reflns_av_R_equivalents 0.0237
_diffrn_reflns_av_sigmaI/netI 0.0284
_diffrn_reflns_limit_h_max 10
_diffrn_reflns_limit_h_min -10
_diffrn_reflns_limit_k_max 10
_diffrn_reflns_limit_k_min -10
_diffrn_reflns_limit_l_max 12
_diffrn_reflns_limit_l_min -12
_diffrn_reflns_number 6568
_diffrn_reflns_theta_full 26.5
_diffrn_reflns_theta_max 26.5
_diffrn_reflns_theta_min 2.2
_diffrn_standards_number 0
_exptl_absorpt_coefficient_mu 0.229
_exptl_absorpt_correction_T_max 0.914
_exptl_absorpt_correction_T_min 0.898
_exptl_absorpt_correction_type multi-scan
_exptl_absorpt_process_details '(SADABS; Bruker, 2000)'
_exptl_crystal_colour colourless
_exptl_crystal_density_diffrn 1.209
_exptl_crystal_density_method 'not measured'
_exptl_crystal_description block
_exptl_crystal_F_000 248
_exptl_crystal_size_max 0.48
_exptl_crystal_size_mid 0.44
_exptl_crystal_size_min 0.40
_refine_diff_density_max 0.15
_refine_diff_density_min -0.20
_refine_ls_extinction_method none
_refine_ls_goodness_of_fit_ref 1.20
_refine_ls_hydrogen_treatment constr
_refine_ls_matrix_type full
_refine_ls_number_parameters 145
_refine_ls_number_reflns 2620
_refine_ls_number_restraints 0
_refine_ls_restrained_S_all 1.20
_refine_ls_R_factor_all 0.058
_refine_ls_R_factor_gt 0.048
_refine_ls_shift/su_max 0.001
_refine_ls_shift/su_mean 0.000
_refine_ls_structure_factor_coef Fsqd
_refine_ls_weighting_details 'calc w = 1/[\s^2^(Fo^2^)+(0.0349P)^2^+0.2733P] where P=(Fo^2^+2Fc^2^)/3'
_refine_ls_weighting_scheme calc
_refine_ls_wR_factor_gt 0.1174
_refine_ls_wR_factor_ref 0.120
_reflns_number_gt 2186
_reflns_number_total 2620
_reflns_threshold_expression I>2\s(I)
_cod_data_source_file ci2337.cif
_cod_data_source_block I
_cod_depositor_comments
;
The following automatic conversions were performed:
'_symmetry_cell_setting' value 'Triclinic' changed to 'triclinic'
according to '/home/saulius/struct/CIF-dictionaries/cif_core.dic'
dictionary named 'cif_core.dic' version 2.4.1 from 2010-06-29.

Automatic conversion script
Id: cif_fix_enum 1527 2010-12-29 10:47:43Z saulius 

The following automatic conversions were performed:

'_symmetry_cell_setting' value 'Triclinic' changed to 'triclinic'
according to /home/saulius/struct/CIF-dictionaries/cif_core.dic
dictionary named 'cif_core.dic' version 2.4.1 from 2010-06-29.

Automatic conversion script
Id: cif_fix_values 1715 2011-07-08 13:25:40Z adriana 
;
_cod_original_cell_volume 638.4(3)
_cod_database_code 2213221
_cod_database_fobs_code 2213221

loop_
_symmetry_equiv_pos_as_xyz
'x, y, z'
'-x, -y, -z'

loop_
_atom_site_type_symbol
_atom_site_label
_atom_site_fract_x
_atom_site_fract_y
_atom_site_fract_z
_atom_site_U_iso_or_equiv
_atom_site_adp_type
_atom_site_calc_flag
_atom_site_refinement_flags
_atom_site_occupancy
S S1 0.29366(8) 0.54872(7) 0.85797(7) 0.0515(2) Uani d . 1
N N1 0.0232(2) 0.2275(2) 0.7380(2) 0.0451(4) Uani d . 1
N N2 0.2934(2) 0.2490(2) 0.8659(2) 0.0480(5) Uani d . 1
H H2A 0.4062 0.3115 0.9056 0.058 Uiso calc R 1
C C1 -0.1197(3) 0.3419(3) 0.5804(3) 0.0516(6) Uani d . 1
H H1A -0.0605 0.3103 0.5178 0.062 Uiso calc R 1
C C2 -0.2358(4) 0.4194(4) 0.5489(3) 0.0624(7) Uani d . 1
H H2B -0.2549 0.4394 0.4646 0.075 Uiso calc R 1
C C3 -0.3221(3) 0.4665(3) 0.6412(3) 0.0629(7) Uani d . 1
H H3A -0.3999 0.5182 0.6197 0.075 Uiso calc R 1
C C4 -0.2941(4) 0.4375(4) 0.7655(3) 0.0646(7) Uani d . 1
H H4A -0.3527 0.4702 0.8284 0.078 Uiso calc R 1
C C5 -0.1793(3) 0.3600(3) 0.7981(3) 0.0550(6) Uani d . 1
H H5A -0.1605 0.3403 0.8826 0.066 Uiso calc R 1
C C6 -0.0931(3) 0.3122(3) 0.7046(2) 0.0431(5) Uani d . 1
C C7 -0.0494(3) 0.0390(3) 0.6953(3) 0.0484(5) Uani d . 1
C C8 0.0472(3) -0.0355(3) 0.7484(3) 0.0511(6) Uani d . 1
H H8A -0.0026 -0.1593 0.7152 0.061 Uiso calc R 1
C C9 0.2316(3) 0.0666(3) 0.8585(3) 0.0455(5) Uani d . 1
C C10 0.1983(3) 0.3295(3) 0.8196(2) 0.0399(5) Uani d . 1
C C11 -0.2357(4) -0.0662(3) 0.5862(3) 0.0761(9) Uani d . 1
H H11A -0.2706 -0.1907 0.5656 0.114 Uiso calc R 1
H H11B -0.2412 -0.0508 0.4975 0.114 Uiso calc R 1
H H11D -0.3145 -0.0245 0.6256 0.114 Uiso calc R 1
C C12 0.2357(4) 0.0768(4) 1.0090(3) 0.0656(7) Uani d . 1
H H12A 0.1557 0.1270 1.0368 0.098 Uiso calc R 1
H H12D 0.3540 0.1510 1.0790 0.098 Uiso calc R 1
H H12B 0.2001 -0.0413 1.0061 0.098 Uiso calc R 1
C C13 0.3578(3) -0.0129(3) 0.8118(3) 0.0615(7) Uani d . 1
H H13D 0.3537 -0.0184 0.7168 0.092 Uiso calc R 1
H H13A 0.3227 -0.1313 0.8082 0.092 Uiso calc R 1
H H13B 0.4765 0.0610 0.8811 0.092 Uiso calc R 1

loop_
_atom_site_aniso_label
_atom_site_aniso_U_11
_atom_site_aniso_U_22
_atom_site_aniso_U_33
_atom_site_aniso_U_12
_atom_site_aniso_U_13
_atom_site_aniso_U_23
S1 0.0424(3) 0.0372(3) 0.0661(4) 0.0116(2) 0.0064(3) 0.0246(3)
N1 0.0364(9) 0.0377(9) 0.0534(11) 0.0133(8) 0.0058(8) 0.0187(8)
N2 0.0331(9) 0.0382(9) 0.0670(12) 0.0133(8) 0.0071(8) 0.0240(9)
C1 0.0507(13) 0.0553(14) 0.0482(13) 0.0225(11) 0.0148(11) 0.0223(11)
C2 0.0631(16) 0.0633(16) 0.0568(15) 0.0268(13) 0.0054(13) 0.0309(13)
C3 0.0477(14) 0.0582(16) 0.0787(19) 0.0275(13) 0.0083(13) 0.0281(14)
C4 0.0572(15) 0.0717(18) 0.0761(18) 0.0354(14) 0.0300(14) 0.0317(15)
C5 0.0527(14) 0.0631(15) 0.0557(14) 0.0276(12) 0.0194(12) 0.0290(12)
C6 0.0349(11) 0.0396(11) 0.0487(12) 0.0139(9) 0.0069(9) 0.0181(9)
C7 0.0391(12) 0.0371(11) 0.0548(13) 0.0086(9) 0.0066(10) 0.0163(10)
C8 0.0486(13) 0.0335(11) 0.0582(14) 0.0105(10) 0.0076(11) 0.0175(10)
C9 0.0428(12) 0.0356(11) 0.0561(13) 0.0169(9) 0.0107(10) 0.0209(10)
C10 0.0377(11) 0.0364(10) 0.0423(11) 0.0134(9) 0.0105(9) 0.0169(9)
C11 0.0513(15) 0.0472(14) 0.093(2) 0.0040(12) -0.0094(14) 0.0247(14)
C12 0.0584(16) 0.0682(17) 0.0664(17) 0.0163(13) 0.0176(13) 0.0362(14)
C13 0.0600(15) 0.0519(14) 0.0731(17) 0.0324(13) 0.0163(13) 0.0232(13)

loop_
_atom_type_symbol
_atom_type_description
_atom_type_scat_dispersion_real
_atom_type_scat_dispersion_imag
_atom_type_scat_source
C C 0.0033 0.0016 'International Tables Vol C Tables 4.2.6.8 and 6.1.1.4'
H H 0.0000 0.0000 'International Tables Vol C Tables 4.2.6.8 and 6.1.1.4'
N N 0.0061 0.0033 'International Tables Vol C Tables 4.2.6.8 and 6.1.1.4'
S S 0.1246 0.1234 'International Tables Vol C Tables 4.2.6.8 and 6.1.1.4'

loop_
_geom_angle_atom_site_label_1
_geom_angle_atom_site_label_2
_geom_angle_atom_site_label_3
_geom_angle
C10 N1 C7 120.54(17)
C10 N1 C6 119.75(17)
C7 N1 C6 119.51(17)
C10 N2 C9 128.55(18)
C10 N2 H2A 115.7
C9 N2 H2A 115.7
C6 C1 C2 119.4(2)
C6 C1 H1A 120.3
C2 C1 H1A 120.3
C3 C2 C1 120.3(2)
C3 C2 H2B 119.9
C1 C2 H2B 119.9
C2 C3 C4 120.0(2)
C2 C3 H3A 120.0
C4 C3 H3A 120.0
C3 C4 C5 120.4(3)
C3 C4 H4A 119.8
C5 C4 H4A 119.8
C6 C5 C4 119.4(2)
C6 C5 H5A 120.3
C4 C5 H5A 120.3
C1 C6 C5 120.5(2)
C1 C6 N1 120.6(2)
C5 C6 N1 118.9(2)
C8 C7 N1 120.2(2)
C8 C7 C11 123.1(2)
N1 C7 C11 116.67(19)
C7 C8 C9 124.0(2)
C7 C8 H8A 118.0
C9 C8 H8A 118.0
N2 C9 C8 107.01(17)
N2 C9 C12 108.89(19)
C8 C9 C12 111.2(2)
N2 C9 C13 107.40(19)
C8 C9 C13 111.7(2)
C12 C9 C13 110.5(2)
N2 C10 N1 117.32(18)
N2 C10 S1 120.68(16)
N1 C10 S1 121.99(15)
C7 C11 H11A 109.5
C7 C11 H11B 109.5
H11A C11 H11B 109.5
C7 C11 H11D 109.5
H11A C11 H11D 109.5
H11B C11 H11D 109.5
C9 C12 H12A 109.5
C9 C12 H12D 109.5
H12A C12 H12D 109.5
C9 C12 H12B 109.5
H12A C12 H12B 109.5
H12D C12 H12B 109.5
C9 C13 H13D 109.5
C9 C13 H13A 109.5
H13D C13 H13A 109.5
C9 C13 H13B 109.5
H13D C13 H13B 109.5
H13A C13 H13B 109.5

loop_
_geom_bond_atom_site_label_1
_geom_bond_atom_site_label_2
_geom_bond_distance
_geom_bond_publ_flag
S1 C10 1.684(2) yes
N1 C10 1.360(3) yes
N1 C7 1.425(3) yes
N1 C6 1.444(3) yes
N2 C10 1.322(3) yes
N2 C9 1.472(3) yes
N2 H2A 0.86 ?
C1 C6 1.371(3) ?
C1 C2 1.389(3) ?
C1 H1A 0.93 ?
C2 C3 1.365(4) ?
C2 H2B 0.93 ?
C3 C4 1.368(4) ?
C3 H3A 0.93 ?
C4 C5 1.382(3) ?
C4 H4A 0.93 ?
C5 C6 1.375(3) ?
C5 H5A 0.93 ?
C7 C8 1.317(3) ?
C7 C11 1.501(3) ?
C8 C9 1.492(3) ?
C8 H8A 0.93 ?
C9 C12 1.522(3) ?
C9 C13 1.526(3) ?
C11 H11A 0.96 ?
C11 H11B 0.96 ?
C11 H11D 0.96 ?
C12 H12A 0.96 ?
C12 H12D 0.96 ?
C12 H12B 0.96 ?
C13 H13D 0.96 ?
C13 H13A 0.96 ?
C13 H13B 0.96 ?

loop_
_geom_hbond_atom_site_label_D
_geom_hbond_atom_site_label_H
_geom_hbond_atom_site_label_A
_geom_hbond_site_symmetry_A
_geom_hbond_distance_DH
_geom_hbond_distance_HA
_geom_hbond_distance_DA
_geom_hbond_angle_DHA
_geom_hbond_publ_flag
N2 H2A S1 2_667 0.86 2.71 3.465(2) 148 yes

loop_
_geom_torsion_atom_site_label_1
_geom_torsion_atom_site_label_2
_geom_torsion_atom_site_label_3
_geom_torsion_atom_site_label_4
_geom_torsion
C6 C1 C2 C3 0.3(4)
C1 C2 C3 C4 0.1(4)
C2 C3 C4 C5 -0.3(4)
C3 C4 C5 C6 0.1(4)
C2 C1 C6 C5 -0.5(3)
C2 C1 C6 N1 178.3(2)
C4 C5 C6 C1 0.3(4)
C4 C5 C6 N1 -178.5(2)
C10 N1 C6 C1 90.4(3)
C7 N1 C6 C1 -94.7(3)
C10 N1 C6 C5 -90.7(3)
C7 N1 C6 C5 84.2(3)
C10 N1 C7 C8 7.9(4)
C6 N1 C7 C8 -166.9(2)
C10 N1 C7 C11 -170.6(2)
C6 N1 C7 C11 14.6(3)
N1 C7 C8 C9 2.5(4)
C11 C7 C8 C9 -179.1(3)
C10 N2 C9 C8 17.3(3)
C10 N2 C9 C12 -103.1(3)
C10 N2 C9 C13 137.3(2)
C7 C8 C9 N2 -13.2(3)
C7 C8 C9 C12 105.6(3)
C7 C8 C9 C13 -130.5(3)
C9 N2 C10 N1 -9.1(3)
C9 N2 C10 S1 172.22(18)
C7 N1 C10 N2 -4.9(3)
C6 N1 C10 N2 169.9(2)
C7 N1 C10 S1 173.71(17)
C6 N1 C10 S1 -11.5(3)

loop_
_cod_related_entry_id
_cod_related_entry_database
_cod_related_entry_code
1 ChemSpider 672116
